data_4071621
loop_
_publ_author_name
'Brayton, Daniel F.'
'Heinekey, D. Michael'

_publ_section_title
;
 Synthesis and Structure of Molybdenum and Tungsten Bisphosphine Carbonyl
 Dimers
;
_journal_issue 15
_journal_name_full Organometallics
_journal_page_first 3901
_journal_paper_doi 10.1021/om800273t
_journal_volume 27
_journal_year 2008
_chemical_formula_moiety 'C68 H96 Mo2 O8 P4, C H2 Cl2'
_chemical_formula_sum 'C69 H98 Cl2 Mo2 O8 P4'
_chemical_formula_weight 1442.14
_chemical_name_common DFB_I_177
_chemical_name_systematic DFB_I_177
_space_group_IT_number 14
_symmetry_cell_setting monoclinic
_symmetry_Int_Tables_number 14
_symmetry_space_group_name_Hall '-P 2ybc'
_symmetry_space_group_name_H-M 'P 1 21/c 1'
_atom_sites_solution_hydrogens geom
_atom_sites_solution_primary direct
_atom_sites_solution_secondary difmap
_audit_creation_method SHELXL-97
_cell_angle_alpha 90.00
_cell_angle_beta 94.8711(11)
_cell_angle_gamma 90.00
_cell_formula_units_Z 4
_cell_length_a 19.6088(4)
_cell_length_b 14.9522(3)
_cell_length_c 23.7674(5)
_cell_measurement_reflns_used 7212
_cell_measurement_temperature 130(2)
_cell_measurement_theta_max 20
_cell_measurement_theta_min 3
_cell_volume 6943.3(2)
_computing_cell_refinement 'HKL Scalepack (Otwinowski & Minor 1997)'
_computing_data_collection KappaCCD
_computing_data_reduction 'HKL Scalepack (Otwinowski & Minor 1997)'
_computing_molecular_graphics 'maXus, Zortep'
_computing_publication_material 'SHELXL-97 (Sheldrick, 1997)'
_computing_structure_refinement 'SHELXL-97 (Sheldrick, 1997)'
_computing_structure_solution 'SHELXL-97 (Sheldrick, 1997)'
_diffrn_ambient_temperature 130(2)
_diffrn_measured_fraction_theta_full 0.981
_diffrn_measured_fraction_theta_max 0.966
_diffrn_measurement_device_type 'Nonius KappaCCD'
_diffrn_measurement_method '\f and \w scans'
_diffrn_radiation_monochromator graphite
_diffrn_radiation_source 'fine-focus sealed tube'
_diffrn_radiation_type MoK\a
_diffrn_radiation_wavelength 0.71073
_diffrn_reflns_av_R_equivalents 0.0449
_diffrn_reflns_av_sigmaI/netI 0.0533
_diffrn_reflns_limit_h_max 25
_diffrn_reflns_limit_h_min -25
_diffrn_reflns_limit_k_max 19
_diffrn_reflns_limit_k_min -18
_diffrn_reflns_limit_l_max 30
_diffrn_reflns_limit_l_min -30
_diffrn_reflns_number 27094
_diffrn_reflns_theta_full 25.00
_diffrn_reflns_theta_max 27.40
_diffrn_reflns_theta_min 2.08
_exptl_absorpt_coefficient_mu 0.582
_exptl_absorpt_correction_T_max 0.750
_exptl_absorpt_correction_T_min 0.673
_exptl_absorpt_correction_type multi-scan
_exptl_absorpt_process_details HKL2000
_exptl_crystal_colour colorless
_exptl_crystal_density_diffrn 1.380
_exptl_crystal_density_method 'not measured'
_exptl_crystal_description cut-block
_exptl_crystal_F_000 3016
_exptl_crystal_size_max 0.70
_exptl_crystal_size_mid 0.70
_exptl_crystal_size_min 0.50
_refine_diff_density_max 1.195
_refine_diff_density_min -0.821
_refine_diff_density_rms 0.081
_refine_ls_extinction_method none
_refine_ls_goodness_of_fit_ref 0.971
_refine_ls_hydrogen_treatment constr
_refine_ls_matrix_type full
_refine_ls_number_parameters 766
_refine_ls_number_reflns 15276
_refine_ls_number_restraints 0
_refine_ls_restrained_S_all 0.971
_refine_ls_R_factor_all 0.0886
_refine_ls_R_factor_gt 0.0619
_refine_ls_shift/su_max 0.001
_refine_ls_shift/su_mean 0.000
_refine_ls_structure_factor_coef Fsqd
_refine_ls_weighting_details 'calc w=1/[\s^2^(Fo^2^)+(0.1400P)^2^+0.0000P] where P=(Fo^2^+2Fc^2^)/3'
_refine_ls_weighting_scheme calc
_refine_ls_wR_factor_gt 0.1699
_refine_ls_wR_factor_ref 0.2040
_reflns_number_gt 10318
_reflns_number_total 15276
_reflns_threshold_expression >2sigma(I)
_cod_data_source_file om800273t-file002.cif
_cod_data_source_block shelxl
_cod_depositor_comments
;
The following automatic conversions were performed:

'_symmetry_cell_setting' value 'Monoclinic' changed to 'monoclinic'
according to /home/saulius/struct/CIF-dictionaries/cif_core.dic
dictionary named 'cif_core.dic' version 2.4.1 from 2010-06-29.

Automatic conversion script
Id: cif_fix_values 1715 2011-07-08 13:25:40Z adriana 
;
_cod_original_sg_symbol_H-M 'P 21/c'
_cod_database_code 4071621

loop_
_symmetry_equiv_pos_as_xyz
'x, y, z'
'-x, y+1/2, -z+1/2'
'-x, -y, -z'
'x, -y-1/2, z-1/2'

loop_
_atom_site_label
_atom_site_type_symbol
_atom_site_fract_x
_atom_site_fract_y
_atom_site_fract_z
_atom_site_U_iso_or_equiv
_atom_site_adp_type
_atom_site_occupancy
_atom_site_symmetry_multiplicity
_atom_site_calc_flag
_atom_site_refinement_flags
Mo1 Mo 0.435979(19) 0.29462(3) 0.266281(15) 0.06726(12) Uani 1 1 d .
Mo2 Mo 0.09138(2) -0.11171(3) 0.147255(16) 0.07229(13) Uani 1 1 d .
Cl1 Cl 0.16883(19) 0.9363(3) 0.4251(2) 0.236(2) Uani 1 1 d .
Cl2 Cl 0.0970(4) 1.0497(3) 0.4964(2) 0.291(4) Uani 1 1 d .
P1 P 0.34154(6) 0.22877(8) 0.32712(5) 0.0669(2) Uani 1 1 d .
P2 P 0.39278(6) 0.23352(8) 0.16776(4) 0.0658(2) Uani 1 1 d .
P3 P 0.07395(6) 0.04875(9) 0.19169(5) 0.0759(3) Uani 1 1 d .
P4 P 0.22364(6) -0.13912(8) 0.15839(5) 0.0688(2) Uani 1 1 d .
O1 O 0.3662(2) 0.4854(3) 0.25163(17) 0.0928(10) Uani 1 1 d .
O2 O 0.5076(2) 0.3825(2) 0.37552(15) 0.0846(9) Uani 1 1 d .
O3 O 0.55304(19) 0.3824(3) 0.20430(16) 0.0878(9) Uani 1 1 d .
O4 O 0.5352(2) 0.1294(3) 0.29229(15) 0.0926(10) Uani 1 1 d .
O5 O 0.0625(2) -0.2106(3) 0.26076(18) 0.1074(13) Uani 1 1 d .
O6 O -0.0667(2) -0.1314(3) 0.1204(2) 0.1024(12) Uani 1 1 d .
O7 O 0.0929(2) -0.2982(3) 0.08792(17) 0.0927(10) Uani 1 1 d .
O8 O 0.0851(2) -0.0271(3) 0.02451(14) 0.0850(9) Uani 1 1 d .
C1 C 0.3876(3) 0.4130(3) 0.2557(2) 0.0769(11) Uani 1 1 d .
C2 C 0.4795(2) 0.3492(3) 0.33654(19) 0.0731(10) Uani 1 1 d .
C3 C 0.5099(3) 0.3483(3) 0.22641(19) 0.0744(10) Uani 1 1 d .
C4 C 0.4971(3) 0.1855(3) 0.28188(19) 0.0757(10) Uani 1 1 d .
C5 C 0.0764(3) -0.1727(4) 0.2218(2) 0.0883(13) Uani 1 1 d .
C6 C -0.0092(3) -0.1197(4) 0.1319(2) 0.0854(13) Uani 1 1 d .
C7 C 0.0935(3) -0.2300(4) 0.1105(2) 0.0794(11) Uani 1 1 d .
C8 C 0.0906(2) -0.0547(3) 0.0694(2) 0.0746(10) Uani 1 1 d .
C9 C 0.3106(2) 0.2987(3) 0.38532(18) 0.0697(9) Uani 1 1 d .
H9 H 0.3447 0.2881 0.4184 0.084 Uiso 1 1 calc R
C10 C 0.3118(3) 0.3997(3) 0.3759(2) 0.0771(11) Uani 1 1 d .
H10A H 0.2766 0.4159 0.3453 0.092 Uiso 1 1 calc R
H10B H 0.3570 0.4174 0.3639 0.092 Uiso 1 1 calc R
C11 C 0.2982(3) 0.4503(4) 0.4298(2) 0.0823(12) Uani 1 1 d .
H11A H 0.3361 0.4389 0.4592 0.099 Uiso 1 1 calc R
H11B H 0.2968 0.5153 0.4219 0.099 Uiso 1 1 calc R
C12 C 0.2306(3) 0.4212(4) 0.4517(2) 0.0801(11) Uani 1 1 d .
H12A H 0.2249 0.4515 0.4881 0.096 Uiso 1 1 calc R
H12B H 0.1922 0.4394 0.4244 0.096 Uiso 1 1 calc R
C13 C 0.2289(3) 0.3203(4) 0.4601(2) 0.0814(12) Uani 1 1 d .
H13A H 0.1837 0.3027 0.4723 0.098 Uiso 1 1 calc R
H13B H 0.2643 0.3029 0.4903 0.098 Uiso 1 1 calc R
C14 C 0.2414(3) 0.2711(3) 0.4059(2) 0.0764(11) Uani 1 1 d .
H14A H 0.2042 0.2852 0.3764 0.092 Uiso 1 1 calc R
H14B H 0.2411 0.2058 0.4127 0.092 Uiso 1 1 calc R
C15 C 0.3768(2) 0.1276(3) 0.36581(18) 0.0698(9) Uani 1 1 d .
H15 H 0.3895 0.0851 0.3359 0.084 Uiso 1 1 calc R
C16 C 0.3297(2) 0.0742(3) 0.40230(18) 0.0720(10) Uani 1 1 d .
H16A H 0.3233 0.1075 0.4375 0.086 Uiso 1 1 calc R
H16B H 0.2842 0.0659 0.3814 0.086 Uiso 1 1 calc R
C17 C 0.3616(3) -0.0160(3) 0.4165(2) 0.0804(11) Uani 1 1 d .
H17A H 0.3652 -0.0504 0.3813 0.096 Uiso 1 1 calc R
H17B H 0.3319 -0.0499 0.4405 0.096 Uiso 1 1 calc R
C18 C 0.4332(3) -0.0057(4) 0.4477(2) 0.0818(12) Uani 1 1 d .
H18A H 0.4287 0.0188 0.4859 0.098 Uiso 1 1 calc R
H18B H 0.4551 -0.0653 0.4521 0.098 Uiso 1 1 calc R
C19 C 0.4788(3) 0.0559(4) 0.4161(2) 0.0833(12) Uani 1 1 d .
H19A H 0.4895 0.0268 0.3805 0.100 Uiso 1 1 calc R
H19B H 0.5224 0.0660 0.4394 0.100 Uiso 1 1 calc R
C20 C 0.4438(2) 0.1466(3) 0.40255(18) 0.0735(10) Uani 1 1 d .
H20A H 0.4339 0.1772 0.4379 0.088 Uiso 1 1 calc R
H20B H 0.4741 0.1855 0.3819 0.088 Uiso 1 1 calc R
C21 C 0.2634(2) 0.1830(3) 0.28986(17) 0.0682(9) Uani 1 1 d .
C22 C 0.2074(3) 0.2371(3) 0.26991(19) 0.0755(10) Uani 1 1 d .
H22 H 0.2088 0.2995 0.2773 0.091 Uiso 1 1 calc R
C23 C 0.2582(2) 0.0929(3) 0.27884(18) 0.0700(9) Uani 1 1 d .
H23 H 0.2947 0.0546 0.2922 0.084 Uiso 1 1 calc R
C24 C 0.1507(3) 0.2010(3) 0.2399(2) 0.0795(11) Uani 1 1 d .
H24 H 0.1140 0.2391 0.2268 0.095 Uiso 1 1 calc R
C25 C 0.2009(2) 0.0561(3) 0.24863(18) 0.0684(9) Uani 1 1 d .
H25 H 0.1994 -0.0064 0.2417 0.082 Uiso 1 1 calc R
C26 C 0.1463(2) 0.1088(3) 0.22847(19) 0.0740(10) Uani 1 1 d .
C27 C 0.0379(3) 0.1374(4) 0.1431(2) 0.0934(15) Uani 1 1 d .
H27 H 0.0274 0.1894 0.1674 0.112 Uiso 1 1 calc R
C28 C 0.0906(3) 0.1707(4) 0.1035(2) 0.0915(14) Uani 1 1 d .
H28A H 0.1326 0.1897 0.1265 0.110 Uiso 1 1 calc R
H28B H 0.1031 0.1205 0.0792 0.110 Uiso 1 1 calc R
C29 C 0.0642(5) 0.2491(4) 0.0658(3) 0.116(2) Uani 1 1 d .
H29A H 0.0572 0.3021 0.0896 0.139 Uiso 1 1 calc R
H29B H 0.0988 0.2647 0.0394 0.139 Uiso 1 1 calc R
C30 C -0.0023(5) 0.2247(5) 0.0328(3) 0.123(3) Uani 1 1 d .
H30A H -0.0204 0.2774 0.0111 0.148 Uiso 1 1 calc R
H30B H 0.0059 0.1765 0.0057 0.148 Uiso 1 1 calc R
C31 C -0.0540(5) 0.1940(6) 0.0715(4) 0.140(4) Uani 1 1 d .
H31A H -0.0965 0.1767 0.0487 0.168 Uiso 1 1 calc R
H31B H -0.0651 0.2443 0.0962 0.168 Uiso 1 1 calc R
C32 C -0.0286(3) 0.1134(5) 0.1089(3) 0.107(2) Uani 1 1 d .
H32A H -0.0638 0.0974 0.1347 0.128 Uiso 1 1 calc R
H32B H -0.0213 0.0610 0.0847 0.128 Uiso 1 1 calc R
C33 C 0.0147(3) 0.0500(7) 0.2485(2) 0.125(3) Uani 1 1 d .
H33 H 0.0012 0.1141 0.2521 0.150 Uiso 1 1 calc R
C34 C -0.0493(4) 0.0021(6) 0.2378(3) 0.121(2) Uani 1 1 d .
H34A H -0.0410 -0.0630 0.2354 0.145 Uiso 1 1 calc R
H34B H -0.0739 0.0224 0.2019 0.145 Uiso 1 1 calc R
C35 C -0.0936(5) 0.0249(7) 0.2910(5) 0.160(5) Uani 1 1 d .
H35A H -0.1051 0.0893 0.2902 0.192 Uiso 1 1 calc R
H35B H -0.1371 -0.0090 0.2867 0.192 Uiso 1 1 calc R
C36 C -0.0564(4) 0.0024(5) 0.3484(4) 0.130(3) Uani 1 1 d .
H36A H -0.0855 0.0159 0.3794 0.156 Uiso 1 1 calc R
H36B H -0.0432 -0.0615 0.3504 0.156 Uiso 1 1 calc R
C37 C 0.0021(5) 0.0580(7) 0.3515(3) 0.130(3) Uani 1 1 d .
H37A H 0.0262 0.0546 0.3898 0.156 Uiso 1 1 calc R
H37B H -0.0117 0.1208 0.3442 0.156 Uiso 1 1 calc R
C38 C 0.0516(4) 0.0259(10) 0.3059(3) 0.172(5) Uani 1 1 d .
H38A H 0.0962 0.0570 0.3114 0.207 Uiso 1 1 calc R
H38B H 0.0595 -0.0394 0.3088 0.207 Uiso 1 1 calc R
C39 C 0.3354(2) 0.3102(3) 0.12427(18) 0.0711(10) Uani 1 1 d .
H39 H 0.3206 0.2781 0.0884 0.085 Uiso 1 1 calc R
C40 C 0.2707(2) 0.3314(3) 0.1538(2) 0.0755(10) Uani 1 1 d .
H40A H 0.2463 0.2751 0.1610 0.091 Uiso 1 1 calc R
H40B H 0.2838 0.3602 0.1907 0.091 Uiso 1 1 calc R
C41 C 0.2230(3) 0.3935(3) 0.1179(2) 0.0835(12) Uani 1 1 d .
H41A H 0.1827 0.4082 0.1385 0.100 Uiso 1 1 calc R
H41B H 0.2066 0.3628 0.0824 0.100 Uiso 1 1 calc R
C42 C 0.2604(4) 0.4798(4) 0.1041(3) 0.1010(17) Uani 1 1 d .
H42A H 0.2293 0.5189 0.0801 0.121 Uiso 1 1 calc R
H42B H 0.2745 0.5124 0.1395 0.121 Uiso 1 1 calc R
C43 C 0.3234(3) 0.4576(4) 0.0732(2) 0.0895(14) Uani 1 1 d .
H43A H 0.3475 0.5136 0.0649 0.107 Uiso 1 1 calc R
H43B H 0.3088 0.4282 0.0369 0.107 Uiso 1 1 calc R
C44 C 0.3728(3) 0.3958(3) 0.1083(2) 0.0773(11) Uani 1 1 d .
H44A H 0.3911 0.4272 0.1430 0.093 Uiso 1 1 calc R
H44B H 0.4117 0.3800 0.0863 0.093 Uiso 1 1 calc R
C45 C 0.4616(2) 0.2103(3) 0.11917(18) 0.0689(9) Uani 1 1 d .
H45 H 0.4868 0.2677 0.1148 0.083 Uiso 1 1 calc R
C46 C 0.4330(2) 0.1813(3) 0.05985(18) 0.0729(10) Uani 1 1 d .
H46A H 0.4035 0.1282 0.0630 0.087 Uiso 1 1 calc R
H46B H 0.4043 0.2300 0.0424 0.087 Uiso 1 1 calc R
C47 C 0.4889(2) 0.1590(3) 0.02179(18) 0.0748(10) Uani 1 1 d .
H47A H 0.4678 0.1365 -0.0148 0.090 Uiso 1 1 calc R
H47B H 0.5148 0.2140 0.0144 0.090 Uiso 1 1 calc R
C48 C 0.5373(2) 0.0896(3) 0.04798(18) 0.0717(10) Uani 1 1 d .
H48A H 0.5740 0.0780 0.0228 0.086 Uiso 1 1 calc R
H48B H 0.5123 0.0330 0.0528 0.086 Uiso 1 1 calc R
C49 C 0.5687(2) 0.1218(3) 0.10496(19) 0.0743(10) Uani 1 1 d .
H49A H 0.5962 0.1762 0.0997 0.089 Uiso 1 1 calc R
H49B H 0.5996 0.0751 0.1222 0.089 Uiso 1 1 calc R
C50 C 0.5133(2) 0.1428(3) 0.14447(18) 0.0727(10) Uani 1 1 d .
H50A H 0.4892 0.0868 0.1529 0.087 Uiso 1 1 calc R
H50B H 0.5351 0.1666 0.1805 0.087 Uiso 1 1 calc R
C51 C 0.3464(2) 0.1263(3) 0.16193(17) 0.0657(9) Uani 1 1 d .
C52 C 0.2878(2) 0.1138(3) 0.12628(18) 0.0696(9) Uani 1 1 d .
H52 H 0.2711 0.1611 0.1022 0.083 Uiso 1 1 calc R
C53 C 0.3722(2) 0.0539(3) 0.19419(17) 0.0681(9) Uani 1 1 d .
H53 H 0.4127 0.0614 0.2187 0.082 Uiso 1 1 calc R
C54 C 0.2525(2) 0.0323(3) 0.12526(18) 0.0700(9) Uani 1 1 d .
H54 H 0.2108 0.0260 0.1022 0.084 Uiso 1 1 calc R
C55 C 0.3400(2) -0.0284(3) 0.19124(17) 0.0667(9) Uani 1 1 d .
H55 H 0.3600 -0.0775 0.2120 0.080 Uiso 1 1 calc R
C56 C 0.2783(2) -0.0403(3) 0.15803(17) 0.0676(9) Uani 1 1 d .
C57 C 0.2544(3) -0.2052(3) 0.0988(2) 0.0760(11) Uani 1 1 d .
H57 H 0.2305 -0.2643 0.0989 0.091 Uiso 1 1 calc R
C58 C 0.2345(3) -0.1632(4) 0.0418(2) 0.0843(13) Uani 1 1 d .
H58A H 0.2576 -0.1046 0.0397 0.101 Uiso 1 1 calc R
H58B H 0.1845 -0.1527 0.0379 0.101 Uiso 1 1 calc R
C59 C 0.2539(3) -0.2223(5) -0.0068(3) 0.1014(18) Uani 1 1 d .
H59A H 0.2274 -0.2787 -0.0071 0.122 Uiso 1 1 calc R
H59B H 0.2420 -0.1912 -0.0431 0.122 Uiso 1 1 calc R
C60 C 0.3299(3) -0.2438(4) -0.0014(2) 0.0851(13) Uani 1 1 d .
H60A H 0.3401 -0.2866 -0.0314 0.102 Uiso 1 1 calc R
H60B H 0.3563 -0.1885 -0.0066 0.102 Uiso 1 1 calc R
C61 C 0.3515(4) -0.2837(4) 0.0556(3) 0.0945(16) Uani 1 1 d .
H61A H 0.4018 -0.2917 0.0592 0.113 Uiso 1 1 calc R
H61B H 0.3303 -0.3435 0.0583 0.113 Uiso 1 1 calc R
C62 C 0.3309(3) -0.2253(4) 0.1046(2) 0.0831(12) Uani 1 1 d .
H62A H 0.3429 -0.2565 0.1408 0.100 Uiso 1 1 calc R
H62B H 0.3568 -0.1684 0.1052 0.100 Uiso 1 1 calc R
C63 C 0.2594(2) -0.2045(3) 0.22118(19) 0.0720(10) Uani 1 1 d .
H63 H 0.3098 -0.2102 0.2183 0.086 Uiso 1 1 calc R
C64 C 0.2291(3) -0.3004(3) 0.2187(2) 0.0797(11) Uani 1 1 d .
H64A H 0.1787 -0.2972 0.2189 0.096 Uiso 1 1 calc R
H64B H 0.2397 -0.3297 0.1831 0.096 Uiso 1 1 calc R
C65 C 0.2583(3) -0.3556(4) 0.2685(3) 0.0925(14) Uani 1 1 d .
H65A H 0.2373 -0.4159 0.2663 0.111 Uiso 1 1 calc R
H65B H 0.3082 -0.3628 0.2663 0.111 Uiso 1 1 calc R
C66 C 0.2456(3) -0.3135(4) 0.3242(2) 0.0891(13) Uani 1 1 d .
H66A H 0.2662 -0.3508 0.3556 0.107 Uiso 1 1 calc R
H66B H 0.1958 -0.3093 0.3278 0.107 Uiso 1 1 calc R
C67 C 0.2777(3) -0.2193(4) 0.3273(2) 0.0843(12) Uani 1 1 d .
H67A H 0.2677 -0.1904 0.3632 0.101 Uiso 1 1 calc R
H67B H 0.3280 -0.2245 0.3271 0.101 Uiso 1 1 calc R
C68 C 0.2498(3) -0.1612(3) 0.27777(18) 0.0731(10) Uani 1 1 d .
H68A H 0.2004 -0.1503 0.2807 0.088 Uiso 1 1 calc R
H68B H 0.2735 -0.1027 0.2799 0.088 Uiso 1 1 calc R
C69 C 0.1135(7) 0.9433(6) 0.4750(5) 0.157(4) Uani 1 1 d .
H69A H 0.1319 0.9083 0.5083 0.189 Uiso 1 1 calc R
H69B H 0.0698 0.9152 0.4605 0.189 Uiso 1 1 calc R

loop_
_atom_site_aniso_label
_atom_site_aniso_U_11
_atom_site_aniso_U_22
_atom_site_aniso_U_33
_atom_site_aniso_U_23
_atom_site_aniso_U_13
_atom_site_aniso_U_12
Mo1 0.0619(2) 0.0727(2) 0.0671(2) -0.00376(14) 0.00508(14) -0.00143(15)
Mo2 0.0605(2) 0.0851(3) 0.0708(2) -0.00073(16) 0.00242(15) -0.00601(17)
Cl1 0.132(2) 0.264(4) 0.318(5) 0.151(4) 0.061(3) 0.055(3)
Cl2 0.434(9) 0.183(3) 0.223(4) -0.079(3) -0.162(5) 0.052(4)
P1 0.0618(6) 0.0722(6) 0.0661(5) -0.0020(4) 0.0027(4) -0.0003(4)
P2 0.0604(5) 0.0700(6) 0.0667(5) -0.0012(4) 0.0040(4) 0.0007(4)
P3 0.0580(6) 0.0956(8) 0.0734(6) -0.0091(5) 0.0008(4) 0.0022(5)
P4 0.0625(6) 0.0730(6) 0.0711(5) -0.0004(5) 0.0066(4) -0.0028(5)
O1 0.103(3) 0.079(2) 0.097(2) 0.0008(17) 0.016(2) 0.0064(19)
O2 0.082(2) 0.095(2) 0.0769(18) -0.0143(16) 0.0051(16) -0.0058(18)
O3 0.0691(19) 0.107(3) 0.088(2) -0.0061(18) 0.0082(16) -0.0174(18)
O4 0.089(2) 0.108(3) 0.0797(19) 0.0008(18) 0.0037(17) 0.024(2)
O5 0.086(3) 0.146(4) 0.091(2) 0.027(2) 0.015(2) -0.005(2)
O6 0.064(2) 0.123(3) 0.118(3) -0.016(2) -0.0048(19) -0.012(2)
O7 0.096(3) 0.089(2) 0.092(2) 0.0004(18) 0.0006(18) -0.014(2)
O8 0.086(2) 0.094(2) 0.0738(18) -0.0009(16) 0.0019(15) -0.0016(18)
C1 0.078(3) 0.073(3) 0.080(3) -0.001(2) 0.010(2) -0.004(2)
C2 0.070(2) 0.075(2) 0.075(2) -0.0048(19) 0.012(2) 0.002(2)
C3 0.071(3) 0.081(3) 0.070(2) -0.0061(19) 0.0029(19) -0.006(2)
C4 0.073(3) 0.086(3) 0.067(2) -0.005(2) 0.0004(19) 0.004(2)
C5 0.067(3) 0.114(4) 0.084(3) 0.009(3) 0.006(2) -0.004(3)
C6 0.067(3) 0.098(3) 0.090(3) -0.008(2) 0.002(2) -0.005(2)
C7 0.081(3) 0.077(3) 0.079(3) 0.005(2) 0.002(2) -0.008(2)
C8 0.069(2) 0.075(2) 0.079(3) -0.006(2) 0.0014(19) -0.006(2)
C9 0.064(2) 0.079(2) 0.066(2) -0.0055(18) 0.0043(17) -0.0001(19)
C10 0.072(3) 0.080(3) 0.080(3) -0.006(2) 0.011(2) -0.003(2)
C11 0.072(3) 0.089(3) 0.087(3) -0.011(2) 0.012(2) -0.001(2)
C12 0.071(3) 0.087(3) 0.082(3) -0.011(2) 0.011(2) -0.002(2)
C13 0.076(3) 0.091(3) 0.078(2) -0.007(2) 0.013(2) -0.003(2)
C14 0.067(2) 0.082(3) 0.080(2) -0.005(2) 0.010(2) -0.002(2)
C15 0.069(2) 0.070(2) 0.069(2) 0.0017(17) -0.0002(18) -0.0004(18)
C16 0.069(2) 0.079(3) 0.068(2) 0.0017(18) 0.0005(17) 0.002(2)
C17 0.076(3) 0.083(3) 0.081(3) 0.008(2) -0.003(2) 0.000(2)
C18 0.078(3) 0.084(3) 0.081(3) 0.006(2) -0.005(2) 0.001(2)
C19 0.069(3) 0.095(3) 0.084(3) 0.000(2) -0.005(2) 0.003(2)
C20 0.068(2) 0.082(3) 0.069(2) -0.0017(19) -0.0015(18) -0.003(2)
C21 0.060(2) 0.077(2) 0.066(2) 0.0000(17) 0.0009(16) -0.0003(18)
C22 0.077(3) 0.077(3) 0.071(2) -0.0044(19) -0.0028(19) 0.008(2)
C23 0.059(2) 0.080(3) 0.071(2) -0.0010(18) 0.0031(17) 0.0004(18)
C24 0.071(3) 0.085(3) 0.080(3) -0.007(2) -0.008(2) 0.014(2)
C25 0.057(2) 0.075(2) 0.073(2) -0.0048(18) 0.0036(17) 0.0001(17)
C26 0.066(2) 0.086(3) 0.069(2) -0.0055(19) 0.0031(18) 0.008(2)
C27 0.083(3) 0.103(4) 0.091(3) -0.020(3) -0.015(3) 0.022(3)
C28 0.097(4) 0.088(3) 0.086(3) -0.003(2) -0.017(3) 0.004(3)
C29 0.151(7) 0.086(4) 0.104(4) -0.005(3) -0.038(4) 0.017(4)
C30 0.144(7) 0.117(5) 0.101(4) -0.019(4) -0.036(4) 0.040(5)
C31 0.121(6) 0.152(7) 0.134(6) -0.059(5) -0.062(5) 0.066(5)
C32 0.075(3) 0.140(5) 0.100(4) -0.028(3) -0.019(3) 0.023(3)
C33 0.055(3) 0.240(9) 0.081(3) -0.031(4) 0.009(2) 0.000(4)
C34 0.085(4) 0.151(6) 0.127(5) 0.003(5) 0.010(4) -0.014(4)
C35 0.112(6) 0.161(7) 0.219(10) 0.095(7) 0.091(7) 0.053(5)
C36 0.123(6) 0.104(4) 0.176(7) 0.012(5) 0.084(6) 0.003(4)
C37 0.109(5) 0.170(8) 0.111(5) -0.011(5) 0.017(4) -0.017(5)
C38 0.072(3) 0.373(16) 0.072(3) 0.004(6) 0.010(3) -0.048(6)
C39 0.070(2) 0.074(2) 0.069(2) -0.0006(18) 0.0050(18) 0.0038(19)
C40 0.067(2) 0.082(3) 0.077(2) -0.001(2) 0.0046(19) 0.006(2)
C41 0.077(3) 0.081(3) 0.092(3) 0.008(2) 0.009(2) 0.013(2)
C42 0.097(4) 0.097(4) 0.111(4) 0.017(3) 0.014(3) 0.027(3)
C43 0.092(4) 0.084(3) 0.093(3) 0.014(2) 0.011(3) 0.007(3)
C44 0.082(3) 0.072(2) 0.079(2) 0.0001(19) 0.012(2) 0.001(2)
C45 0.065(2) 0.070(2) 0.072(2) -0.0045(17) 0.0070(18) 0.0006(18)
C46 0.064(2) 0.085(3) 0.069(2) -0.0039(19) 0.0031(18) 0.000(2)
C47 0.070(3) 0.086(3) 0.069(2) -0.002(2) 0.0074(19) -0.001(2)
C48 0.069(2) 0.078(2) 0.069(2) -0.0057(18) 0.0113(18) -0.0012(19)
C49 0.066(2) 0.085(3) 0.072(2) -0.0027(19) 0.0070(19) 0.006(2)
C50 0.064(2) 0.085(3) 0.068(2) -0.0010(19) 0.0045(18) 0.004(2)
C51 0.064(2) 0.068(2) 0.0655(19) -0.0003(16) 0.0083(16) -0.0020(17)
C52 0.063(2) 0.074(2) 0.070(2) -0.0002(17) 0.0023(17) -0.0005(18)
C53 0.061(2) 0.077(2) 0.066(2) -0.0017(17) -0.0004(16) 0.0023(18)
C54 0.067(2) 0.074(2) 0.068(2) -0.0027(18) 0.0048(17) 0.0009(19)
C55 0.062(2) 0.070(2) 0.068(2) 0.0026(17) 0.0024(16) 0.0049(17)
C56 0.059(2) 0.074(2) 0.069(2) -0.0026(17) 0.0046(16) -0.0004(17)
C57 0.074(3) 0.075(2) 0.080(2) -0.006(2) 0.011(2) -0.008(2)
C58 0.072(3) 0.108(4) 0.073(2) -0.008(2) 0.009(2) 0.007(3)
C59 0.083(3) 0.136(5) 0.087(3) -0.027(3) 0.015(3) -0.004(3)
C60 0.082(3) 0.083(3) 0.092(3) -0.014(2) 0.021(2) -0.005(2)
C61 0.099(4) 0.078(3) 0.110(4) -0.006(3) 0.026(3) 0.013(3)
C62 0.081(3) 0.084(3) 0.085(3) 0.002(2) 0.010(2) 0.011(2)
C63 0.062(2) 0.074(2) 0.080(2) 0.0043(19) 0.0051(18) -0.0012(18)
C64 0.078(3) 0.074(3) 0.088(3) 0.002(2) 0.009(2) -0.009(2)
C65 0.090(4) 0.076(3) 0.111(4) 0.010(3) 0.007(3) -0.004(3)
C66 0.081(3) 0.091(3) 0.094(3) 0.017(3) 0.004(3) -0.003(3)
C67 0.082(3) 0.087(3) 0.083(3) 0.012(2) -0.004(2) -0.001(2)
C68 0.069(2) 0.075(2) 0.075(2) 0.0062(19) 0.0010(19) 0.004(2)
C69 0.166(10) 0.121(6) 0.182(9) 0.019(6) -0.007(7) -0.018(6)

loop_
_atom_type_symbol
_atom_type_description
_atom_type_scat_dispersion_real
_atom_type_scat_dispersion_imag
_atom_type_scat_source
C C 0.0033 0.0016 'International Tables Vol C Tables 4.2.6.8 and 6.1.1.4'
H H 0.0000 0.0000 'International Tables Vol C Tables 4.2.6.8 and 6.1.1.4'
O O 0.0106 0.0060 'International Tables Vol C Tables 4.2.6.8 and 6.1.1.4'
Cl Cl 0.1484 0.1585 'International Tables Vol C Tables 4.2.6.8 and 6.1.1.4'
P P 0.1023 0.0942 'International Tables Vol C Tables 4.2.6.8 and 6.1.1.4'
Mo Mo -1.6832 0.6857 'International Tables Vol C Tables 4.2.6.8 and 6.1.1.4'

loop_
_geom_angle_atom_site_label_1
_geom_angle_atom_site_label_2
_geom_angle_atom_site_label_3
_geom_angle
C3 Mo1 C2 87.45(18)
C3 Mo1 C1 86.5(2)
C2 Mo1 C1 84.7(2)
C3 Mo1 C4 88.2(2)
C2 Mo1 C4 88.38(19)
C1 Mo1 C4 171.5(2)
C3 Mo1 P2 84.62(13)
C2 Mo1 P2 172.08(13)
C1 Mo1 P2 94.75(15)
C4 Mo1 P2 91.39(13)
C3 Mo1 P1 175.40(13)
C2 Mo1 P1 87.94(13)
C1 Mo1 P1 92.97(14)
C4 Mo1 P1 91.76(14)
P2 Mo1 P1 99.98(4)
C7 Mo2 C6 85.5(2)
C7 Mo2 C8 88.40(19)
C6 Mo2 C8 85.8(2)
C7 Mo2 C5 89.6(2)
C6 Mo2 C5 85.3(2)
C8 Mo2 C5 171.0(2)
C7 Mo2 P4 81.19(16)
C6 Mo2 P4 166.64(17)
C8 Mo2 P4 95.08(14)
C5 Mo2 P4 93.25(16)
C7 Mo2 P3 173.49(17)
C6 Mo2 P3 88.19(16)
C8 Mo2 P3 89.53(13)
C5 Mo2 P3 91.50(19)
P4 Mo2 P3 105.14(4)
C21 P1 C15 101.2(2)
C21 P1 C9 104.8(2)
C15 P1 C9 102.6(2)
C21 P1 Mo1 118.10(14)
C15 P1 Mo1 108.91(15)
C9 P1 Mo1 118.85(15)
C51 P2 C39 102.9(2)
C51 P2 C45 99.68(19)
C39 P2 C45 101.8(2)
C51 P2 Mo1 119.78(13)
C39 P2 Mo1 114.96(15)
C45 P2 Mo1 115.08(15)
C26 P3 C33 98.9(3)
C26 P3 C27 100.7(3)
C33 P3 C27 102.5(4)
C26 P3 Mo2 120.73(15)
C33 P3 Mo2 114.1(3)
C27 P3 Mo2 116.92(18)
C56 P4 C57 101.3(2)
C56 P4 C63 104.2(2)
C57 P4 C63 101.8(2)
C56 P4 Mo2 116.76(15)
C57 P4 Mo2 112.78(17)
C63 P4 Mo2 117.66(15)
O1 C1 Mo1 172.9(5)
O2 C2 Mo1 176.2(4)
O3 C3 Mo1 177.6(4)
O4 C4 Mo1 174.4(5)
O5 C5 Mo2 173.3(5)
O6 C6 Mo2 173.8(5)
O7 C7 Mo2 177.8(5)
O8 C8 Mo2 174.0(4)
C10 C9 C14 109.7(4)
C10 C9 P1 115.6(3)
C14 C9 P1 115.7(3)
C10 C9 H9 104.8
C14 C9 H9 104.8
P1 C9 H9 104.8
C9 C10 C11 111.0(4)
C9 C10 H10A 109.4
C11 C10 H10A 109.4
C9 C10 H10B 109.4
C11 C10 H10B 109.4
H10A C10 H10B 108.0
C12 C11 C10 111.3(4)
C12 C11 H11A 109.4
C10 C11 H11A 109.4
C12 C11 H11B 109.4
C10 C11 H11B 109.4
H11A C11 H11B 108.0
C13 C12 C11 110.9(4)
C13 C12 H12A 109.5
C11 C12 H12A 109.5
C13 C12 H12B 109.5
C11 C12 H12B 109.5
H12A C12 H12B 108.1
C12 C13 C14 111.1(4)
C12 C13 H13A 109.4
C14 C13 H13A 109.4
C12 C13 H13B 109.4
C14 C13 H13B 109.4
H13A C13 H13B 108.0
C13 C14 C9 110.5(4)
C13 C14 H14A 109.6
C9 C14 H14A 109.6
C13 C14 H14B 109.6
C9 C14 H14B 109.6
H14A C14 H14B 108.1
C20 C15 C16 107.4(4)
C20 C15 P1 113.0(3)
C16 C15 P1 118.7(3)
C20 C15 H15 105.5
C16 C15 H15 105.5
P1 C15 H15 105.5
C17 C16 C15 109.3(4)
C17 C16 H16A 109.8
C15 C16 H16A 109.8
C17 C16 H16B 109.8
C15 C16 H16B 109.8
H16A C16 H16B 108.3
C16 C17 C18 111.3(4)
C16 C17 H17A 109.4
C18 C17 H17A 109.4
C16 C17 H17B 109.4
C18 C17 H17B 109.4
H17A C17 H17B 108.0
C19 C18 C17 111.8(4)
C19 C18 H18A 109.3
C17 C18 H18A 109.3
C19 C18 H18B 109.3
C17 C18 H18B 109.3
H18A C18 H18B 107.9
C18 C19 C20 111.5(4)
C18 C19 H19A 109.3
C20 C19 H19A 109.3
C18 C19 H19B 109.3
C20 C19 H19B 109.3
H19A C19 H19B 108.0
C15 C20 C19 107.4(4)
C15 C20 H20A 110.2
C19 C20 H20A 110.2
C15 C20 H20B 110.2
C19 C20 H20B 110.2
H20A C20 H20B 108.5
C23 C21 C22 116.9(4)
C23 C21 P1 120.2(3)
C22 C21 P1 122.9(4)
C24 C22 C21 121.3(5)
C24 C22 H22 119.3
C21 C22 H22 119.3
C21 C23 C25 121.9(4)
C21 C23 H23 119.0
C25 C23 H23 119.0
C22 C24 C26 121.2(5)
C22 C24 H24 119.4
C26 C24 H24 119.4
C26 C25 C23 121.4(4)
C26 C25 H25 119.3
C23 C25 H25 119.3
C25 C26 C24 117.2(4)
C25 C26 P3 115.6(4)
C24 C26 P3 127.2(4)
C32 C27 C28 109.8(5)
C32 C27 P3 115.4(5)
C28 C27 P3 111.7(4)
C32 C27 H27 106.4
C28 C27 H27 106.4
P3 C27 H27 106.4
C29 C28 C27 113.1(6)
C29 C28 H28A 109.0
C27 C28 H28A 109.0
C29 C28 H28B 109.0
C27 C28 H28B 109.0
H28A C28 H28B 107.8
C30 C29 C28 110.6(6)
C30 C29 H29A 109.5
C28 C29 H29A 109.5
C30 C29 H29B 109.5
C28 C29 H29B 109.5
H29A C29 H29B 108.1
C31 C30 C29 110.8(6)
C31 C30 H30A 109.5
C29 C30 H30A 109.5
C31 C30 H30B 109.5
C29 C30 H30B 109.5
H30A C30 H30B 108.1
C30 C31 C32 112.9(6)
C30 C31 H31A 109.0
C32 C31 H31A 109.0
C30 C31 H31B 109.0
C32 C31 H31B 109.0
H31A C31 H31B 107.8
C27 C32 C31 110.0(6)
C27 C32 H32A 109.7
C31 C32 H32A 109.7
C27 C32 H32B 109.7
C31 C32 H32B 109.7
H32A C32 H32B 108.2
C34 C33 C38 112.2(8)
C34 C33 P3 117.0(5)
C38 C33 P3 111.6(4)
C34 C33 H33 104.9
C38 C33 H33 104.9
P3 C33 H33 104.9
C33 C34 C35 105.7(7)
C33 C34 H34A 110.6
C35 C34 H34A 110.6
C33 C34 H34B 110.6
C35 C34 H34B 110.6
H34A C34 H34B 108.7
C36 C35 C34 113.7(6)
C36 C35 H35A 108.8
C34 C35 H35A 108.8
C36 C35 H35B 108.8
C34 C35 H35B 108.8
H35A C35 H35B 107.7
C37 C36 C35 104.0(7)
C37 C36 H36A 111.0
C35 C36 H36A 111.0
C37 C36 H36B 111.0
C35 C36 H36B 111.0
H36A C36 H36B 109.0
C36 C37 C38 109.1(8)
C36 C37 H37A 109.9
C38 C37 H37A 109.9
C36 C37 H37B 109.9
C38 C37 H37B 109.9
H37A C37 H37B 108.3
C33 C38 C37 105.5(7)
C33 C38 H38A 110.6
C37 C38 H38A 110.6
C33 C38 H38B 110.6
C37 C38 H38B 110.6
H38A C38 H38B 108.8
C44 C39 C40 111.7(4)
C44 C39 P2 111.8(3)
C40 C39 P2 111.0(3)
C44 C39 H39 107.3
C40 C39 H39 107.3
P2 C39 H39 107.3
C41 C40 C39 111.2(4)
C41 C40 H40A 109.4
C39 C40 H40A 109.4
C41 C40 H40B 109.4
C39 C40 H40B 109.4
H40A C40 H40B 108.0
C40 C41 C42 110.4(5)
C40 C41 H41A 109.6
C42 C41 H41A 109.6
C40 C41 H41B 109.6
C42 C41 H41B 109.6
H41A C41 H41B 108.1
C43 C42 C41 109.9(5)
C43 C42 H42A 109.7
C41 C42 H42A 109.7
C43 C42 H42B 109.7
C41 C42 H42B 109.7
H42A C42 H42B 108.2
C42 C43 C44 111.7(4)
C42 C43 H43A 109.3
C44 C43 H43A 109.3
C42 C43 H43B 109.3
C44 C43 H43B 109.3
H43A C43 H43B 107.9
C43 C44 C39 110.1(4)
C43 C44 H44A 109.6
C39 C44 H44A 109.6
C43 C44 H44B 109.6
C39 C44 H44B 109.6
H44A C44 H44B 108.2
C50 C45 C46 110.8(4)
C50 C45 P2 111.7(3)
C46 C45 P2 113.0(3)
C50 C45 H45 107.0
C46 C45 H45 107.0
P2 C45 H45 107.0
C47 C46 C45 112.6(4)
C47 C46 H46A 109.1
C45 C46 H46A 109.1
C47 C46 H46B 109.1
C45 C46 H46B 109.1
H46A C46 H46B 107.8
C48 C47 C46 111.6(4)
C48 C47 H47A 109.3
C46 C47 H47A 109.3
C48 C47 H47B 109.3
C46 C47 H47B 109.3
H47A C47 H47B 108.0
C47 C48 C49 110.2(4)
C47 C48 H48A 109.6
C49 C48 H48A 109.6
C47 C48 H48B 109.6
C49 C48 H48B 109.6
H48A C48 H48B 108.1
C48 C49 C50 111.0(4)
C48 C49 H49A 109.4
C50 C49 H49A 109.4
C48 C49 H49B 109.4
C50 C49 H49B 109.4
H49A C49 H49B 108.0
C45 C50 C49 112.2(4)
C45 C50 H50A 109.2
C49 C50 H50A 109.2
C45 C50 H50B 109.2
C49 C50 H50B 109.2
H50A C50 H50B 107.9
C52 C51 C53 118.4(4)
C52 C51 P2 122.9(3)
C53 C51 P2 118.7(3)
C51 C52 C54 120.8(4)
C51 C52 H52 119.6
C54 C52 H52 119.6
C55 C53 C51 121.3(4)
C55 C53 H53 119.3
C51 C53 H53 119.3
C52 C54 C56 120.6(4)
C52 C54 H54 119.7
C56 C54 H54 119.7
C53 C55 C56 120.7(4)
C53 C55 H55 119.6
C56 C55 H55 119.6
C55 C56 C54 117.9(4)
C55 C56 P4 125.5(3)
C54 C56 P4 116.3(3)
C58 C57 C62 109.9(4)
C58 C57 P4 112.6(4)
C62 C57 P4 114.4(4)
C58 C57 H57 106.5
C62 C57 H57 106.5
P4 C57 H57 106.5
C57 C58 C59 112.1(5)
C57 C58 H58A 109.2
C59 C58 H58A 109.2
C57 C58 H58B 109.2
C59 C58 H58B 109.2
H58A C58 H58B 107.9
C60 C59 C58 111.3(5)
C60 C59 H59A 109.4
C58 C59 H59A 109.4
C60 C59 H59B 109.4
C58 C59 H59B 109.4
H59A C59 H59B 108.0
C61 C60 C59 111.0(5)
C61 C60 H60A 109.4
C59 C60 H60A 109.4
C61 C60 H60B 109.4
C59 C60 H60B 109.4
H60A C60 H60B 108.0
C60 C61 C62 112.6(4)
C60 C61 H61A 109.1
C62 C61 H61A 109.1
C60 C61 H61B 109.1
C62 C61 H61B 109.1
H61A C61 H61B 107.8
C57 C62 C61 111.2(5)
C57 C62 H62A 109.4
C61 C62 H62A 109.4
C57 C62 H62B 109.4
C61 C62 H62B 109.4
H62A C62 H62B 108.0
C68 C63 C64 110.6(4)
C68 C63 P4 114.7(3)
C64 C63 P4 109.6(3)
C68 C63 H63 107.2
C64 C63 H63 107.2
P4 C63 H63 107.2
C65 C64 C63 110.8(4)
C65 C64 H64A 109.5
C63 C64 H64A 109.5
C65 C64 H64B 109.5
C63 C64 H64B 109.5
H64A C64 H64B 108.1
C66 C65 C64 112.3(5)
C66 C65 H65A 109.1
C64 C65 H65A 109.1
C66 C65 H65B 109.1
C64 C65 H65B 109.1
H65A C65 H65B 107.9
C65 C66 C67 109.1(4)
C65 C66 H66A 109.9
C67 C66 H66A 109.9
C65 C66 H66B 109.9
C67 C66 H66B 109.9
H66A C66 H66B 108.3
C68 C67 C66 111.4(4)
C68 C67 H67A 109.3
C66 C67 H67A 109.3
C68 C67 H67B 109.3
C66 C67 H67B 109.3
H67A C67 H67B 108.0
C63 C68 C67 112.2(4)
C63 C68 H68A 109.2
C67 C68 H68A 109.2
C63 C68 H68B 109.2
C67 C68 H68B 109.2
H68A C68 H68B 107.9
Cl1 C69 Cl2 114.7(7)
Cl1 C69 H69A 108.6
Cl2 C69 H69A 108.6
Cl1 C69 H69B 108.6
Cl2 C69 H69B 108.6
H69A C69 H69B 107.6

loop_
_geom_bond_atom_site_label_1
_geom_bond_atom_site_label_2
_geom_bond_distance
Mo1 C3 1.969(5)
Mo1 C2 1.985(5)
Mo1 C1 2.013(5)
Mo1 C4 2.039(5)
Mo1 P2 2.5880(11)
Mo1 P1 2.6353(12)
Mo2 C7 1.975(5)
Mo2 C6 1.979(5)
Mo2 C8 2.037(5)
Mo2 C5 2.036(5)
Mo2 P4 2.6167(12)
Mo2 P3 2.6551(14)
Cl1 C69 1.677(13)
Cl2 C69 1.710(11)
P1 C21 1.835(5)
P1 C15 1.872(4)
P1 C9 1.875(4)
P2 C51 1.843(4)
P2 C39 1.857(5)
P2 C45 1.882(4)
P3 C26 1.836(5)
P3 C33 1.856(5)
P3 C27 1.858(6)
P4 C56 1.826(5)
P4 C57 1.869(5)
P4 C63 1.870(5)
O1 C1 1.163(6)
O2 C2 1.150(6)
O3 C3 1.152(6)
O4 C4 1.136(6)
O5 C5 1.139(7)
O6 C6 1.151(7)
O7 C7 1.151(6)
O8 C8 1.139(6)
C9 C10 1.527(7)
C9 C14 1.537(6)
C9 H9 1.0000
C10 C11 1.531(7)
C10 H10A 0.9900
C10 H10B 0.9900
C11 C12 1.528(7)
C11 H11A 0.9900
C11 H11B 0.9900
C12 C13 1.523(8)
C12 H12A 0.9900
C12 H12B 0.9900
C13 C14 1.523(6)
C13 H13A 0.9900
C13 H13B 0.9900
C14 H14A 0.9900
C14 H14B 0.9900
C15 C20 1.541(6)
C15 C16 1.542(6)
C15 H15 1.0000
C16 C17 1.513(7)
C16 H16A 0.9900
C16 H16B 0.9900
C17 C18 1.539(7)
C17 H17A 0.9900
C17 H17B 0.9900
C18 C19 1.525(7)
C18 H18A 0.9900
C18 H18B 0.9900
C19 C20 1.540(7)
C19 H19A 0.9900
C19 H19B 0.9900
C20 H20A 0.9900
C20 H20B 0.9900
C21 C23 1.375(6)
C21 C22 1.413(7)
C22 C24 1.378(7)
C22 H22 0.9500
C23 C25 1.393(6)
C23 H23 0.9500
C24 C26 1.407(7)
C24 H24 0.9500
C25 C26 1.382(6)
C25 H25 0.9500
C27 C32 1.520(8)
C27 C28 1.539(9)
C27 H27 1.0000
C28 C29 1.538(8)
C28 H28A 0.9900
C28 H28B 0.9900
C29 C30 1.509(11)
C29 H29A 0.9900
C29 H29B 0.9900
C30 C31 1.498(14)
C30 H30A 0.9900
C30 H30B 0.9900
C31 C32 1.553(11)
C31 H31A 0.9900
C31 H31B 0.9900
C32 H32A 0.9900
C32 H32B 0.9900
C33 C34 1.447(10)
C33 C38 1.532(10)
C33 H33 1.0000
C34 C35 1.630(11)
C34 H34A 0.9900
C34 H34B 0.9900
C35 C36 1.529(15)
C35 H35A 0.9900
C35 H35B 0.9900
C36 C37 1.413(12)
C36 H36A 0.9900
C36 H36B 0.9900
C37 C38 1.589(11)
C37 H37A 0.9900
C37 H37B 0.9900
C38 H38A 0.9900
C38 H38B 0.9900
C39 C44 1.539(7)
C39 C40 1.535(6)
C39 H39 1.0000
C40 C41 1.526(7)
C40 H40A 0.9900
C40 H40B 0.9900
C41 C42 1.534(9)
C41 H41A 0.9900
C41 H41B 0.9900
C42 C43 1.526(8)
C42 H42A 0.9900
C42 H42B 0.9900
C43 C44 1.532(8)
C43 H43A 0.9900
C43 H43B 0.9900
C44 H44A 0.9900
C44 H44B 0.9900
C45 C50 1.519(6)
C45 C46 1.535(6)
C45 H45 1.0000
C46 C47 1.516(6)
C46 H46A 0.9900
C46 H46B 0.9900
C47 C48 1.505(7)
C47 H47A 0.9900
C47 H47B 0.9900
C48 C49 1.517(6)
C48 H48A 0.9900
C48 H48B 0.9900
C49 C50 1.527(6)
C49 H49A 0.9900
C49 H49B 0.9900
C50 H50A 0.9900
C50 H50B 0.9900
C51 C52 1.382(6)
C51 C53 1.395(6)
C52 C54 1.400(6)
C52 H52 0.9500
C53 C55 1.383(6)
C53 H53 0.9500
C54 C56 1.405(6)
C54 H54 0.9500
C55 C56 1.399(6)
C55 H55 0.9500
C57 C58 1.512(7)
C57 C62 1.525(7)
C57 H57 1.0000
C58 C59 1.529(7)
C58 H58A 0.9900
C58 H58B 0.9900
C59 C60 1.518(8)
C59 H59A 0.9900
C59 H59B 0.9900
C60 C61 1.509(9)
C60 H60A 0.9900
C60 H60B 0.9900
C61 C62 1.537(7)
C61 H61A 0.9900
C61 H61B 0.9900
C62 H62A 0.9900
C62 H62B 0.9900
C63 C68 1.518(6)
C63 C64 1.553(6)
C63 H63 1.0000
C64 C65 1.515(8)
C64 H64A 0.9900
C64 H64B 0.9900
C65 C66 1.507(9)
C65 H65A 0.9900
C65 H65B 0.9900
C66 C67 1.541(8)
C66 H66A 0.9900
C66 H66B 0.9900
C67 C68 1.527(6)
C67 H67A 0.9900
C67 H67B 0.9900
C68 H68A 0.9900
C68 H68B 0.9900
C69 H69A 0.9900
C69 H69B 0.9900

loop_
_geom_torsion_atom_site_label_1
_geom_torsion_atom_site_label_2
_geom_torsion_atom_site_label_3
_geom_torsion_atom_site_label_4
_geom_torsion
C2 Mo1 P1 C21 166.7(2)
C1 Mo1 P1 C21 82.0(2)
C4 Mo1 P1 C21 -105.0(2)
P2 Mo1 P1 C21 -13.31(17)
C2 Mo1 P1 C15 -78.8(2)
C1 Mo1 P1 C15 -163.4(2)
C4 Mo1 P1 C15 9.5(2)
P2 Mo1 P1 C15 101.25(15)
C2 Mo1 P1 C9 38.0(2)
C1 Mo1 P1 C9 -46.6(2)
C4 Mo1 P1 C9 126.3(2)
P2 Mo1 P1 C9 -141.94(17)
C3 Mo1 P2 C51 149.4(2)
C1 Mo1 P2 C51 -124.5(2)
C4 Mo1 P2 C51 61.4(2)
P1 Mo1 P2 C51 -30.68(17)
C3 Mo1 P2 C39 -87.2(2)
C1 Mo1 P2 C39 -1.2(2)
C4 Mo1 P2 C39 -175.3(2)
P1 Mo1 P2 C39 92.69(17)
C3 Mo1 P2 C45 30.6(2)
C1 Mo1 P2 C45 116.7(2)
C4 Mo1 P2 C45 -57.4(2)
P1 Mo1 P2 C45 -149.48(16)
C6 Mo2 P3 C26 172.2(2)
C8 Mo2 P3 C26 -102.0(2)
C5 Mo2 P3 C26 86.9(2)
P4 Mo2 P3 C26 -6.83(19)
C6 Mo2 P3 C33 54.6(3)
C8 Mo2 P3 C33 140.4(3)
C5 Mo2 P3 C33 -30.7(3)
P4 Mo2 P3 C33 -124.4(2)
C6 Mo2 P3 C27 -64.9(3)
C8 Mo2 P3 C27 20.9(3)
C5 Mo2 P3 C27 -150.2(3)
P4 Mo2 P3 C27 116.1(2)
C7 Mo2 P4 C56 149.1(2)
C6 Mo2 P4 C56 154.8(7)
C8 Mo2 P4 C56 61.6(2)
C5 Mo2 P4 C56 -121.8(2)
P3 Mo2 P4 C56 -29.33(16)
C7 Mo2 P4 C57 32.3(2)
C6 Mo2 P4 C57 38.0(8)
C8 Mo2 P4 C57 -55.2(2)
C5 Mo2 P4 C57 121.4(2)
P3 Mo2 P4 C57 -146.13(17)
C7 Mo2 P4 C63 -85.8(2)
C6 Mo2 P4 C63 -80.1(8)
C8 Mo2 P4 C63 -173.4(2)
C5 Mo2 P4 C63 3.3(2)
P3 Mo2 P4 C63 95.75(17)
C21 P1 C9 C10 -103.9(4)
C15 P1 C9 C10 150.7(4)
Mo1 P1 C9 C10 30.6(4)
C21 P1 C9 C14 26.4(4)
C15 P1 C9 C14 -79.0(4)
Mo1 P1 C9 C14 160.9(3)
C14 C9 C10 C11 57.2(5)
P1 C9 C10 C11 -169.7(3)
C9 C10 C11 C12 -56.0(6)
C10 C11 C12 C13 54.8(6)
C11 C12 C13 C14 -56.0(6)
C12 C13 C14 C9 57.9(6)
C10 C9 C14 C13 -58.2(5)
P1 C9 C14 C13 168.8(4)
C21 P1 C15 C20 -179.1(3)
C9 P1 C15 C20 -71.0(4)
Mo1 P1 C15 C20 55.8(3)
C21 P1 C15 C16 -52.0(4)
C9 P1 C15 C16 56.1(4)
Mo1 P1 C15 C16 -177.1(3)
C20 C15 C16 C17 -65.2(5)
P1 C15 C16 C17 165.1(3)
C15 C16 C17 C18 58.0(5)
C16 C17 C18 C19 -51.9(6)
C17 C18 C19 C20 53.0(6)
C16 C15 C20 C19 65.0(5)
P1 C15 C20 C19 -162.2(3)
C18 C19 C20 C15 -59.7(5)
C15 P1 C21 C23 -23.5(4)
C9 P1 C21 C23 -129.8(4)
Mo1 P1 C21 C23 95.2(3)
C15 P1 C21 C22 158.3(4)
C9 P1 C21 C22 52.0(4)
Mo1 P1 C21 C22 -83.0(4)
C23 C21 C22 C24 -1.2(7)
P1 C21 C22 C24 177.1(4)
C22 C21 C23 C25 1.0(6)
P1 C21 C23 C25 -177.3(3)
C21 C22 C24 C26 0.6(8)
C21 C23 C25 C26 -0.3(7)
C23 C25 C26 C24 -0.3(7)
C23 C25 C26 P3 -178.0(3)
C22 C24 C26 C25 0.1(7)
C22 C24 C26 P3 177.6(4)
C33 P3 C26 C25 103.1(5)
C27 P3 C26 C25 -152.3(4)
Mo2 P3 C26 C25 -21.9(4)
C33 P3 C26 C24 -74.4(5)
C27 P3 C26 C24 30.2(5)
Mo2 P3 C26 C24 160.6(4)
C26 P3 C27 C32 -174.4(4)
C33 P3 C27 C32 -72.7(5)
Mo2 P3 C27 C32 52.9(5)
C26 P3 C27 C28 59.2(4)
C33 P3 C27 C28 160.9(4)
Mo2 P3 C27 C28 -73.5(4)
C32 C27 C28 C29 55.1(7)
P3 C27 C28 C29 -175.6(4)
C27 C28 C29 C30 -55.0(8)
C28 C29 C30 C31 54.8(8)
C29 C30 C31 C32 -57.0(8)
C28 C27 C32 C31 -54.2(7)
P3 C27 C32 C31 178.5(5)
C30 C31 C32 C27 57.0(7)
C26 P3 C33 C34 -175.7(7)
C27 P3 C33 C34 81.2(8)
Mo2 P3 C33 C34 -46.2(8)
C26 P3 C33 C38 -44.6(9)
C27 P3 C33 C38 -147.7(8)
Mo2 P3 C33 C38 84.9(8)
C38 C33 C34 C35 55.8(10)
P3 C33 C34 C35 -173.4(6)
C33 C34 C35 C36 -55.6(10)
C34 C35 C36 C37 62.0(10)
C35 C36 C37 C38 -67.7(9)
C34 C33 C38 C37 -63.3(11)
P3 C33 C38 C37 163.2(7)
C36 C37 C38 C33 69.7(12)
C51 P2 C39 C44 -162.9(3)
C45 P2 C39 C44 -59.9(3)
Mo1 P2 C39 C44 65.1(3)
C51 P2 C39 C40 71.6(4)
C45 P2 C39 C40 174.6(3)
Mo1 P2 C39 C40 -60.4(4)
C44 C39 C40 C41 55.1(6)
P2 C39 C40 C41 -179.3(4)
C39 C40 C41 C42 -56.8(6)
C40 C41 C42 C43 58.1(7)
C41 C42 C43 C44 -58.4(7)
C42 C43 C44 C39 56.2(6)
C40 C39 C44 C43 -54.1(5)
P2 C39 C44 C43 -179.2(3)
C51 P2 C45 C50 -70.7(4)
C39 P2 C45 C50 -176.2(3)
Mo1 P2 C45 C50 58.8(3)
C51 P2 C45 C46 55.0(4)
C39 P2 C45 C46 -50.4(4)
Mo1 P2 C45 C46 -175.5(3)
C50 C45 C46 C47 -51.3(5)
P2 C45 C46 C47 -177.6(3)
C45 C46 C47 C48 54.8(6)
C46 C47 C48 C49 -57.4(5)
C47 C48 C49 C50 57.8(5)
C46 C45 C50 C49 51.8(5)
P2 C45 C50 C49 178.8(3)
C48 C49 C50 C45 -55.9(6)
C39 P2 C51 C52 6.9(4)
C45 P2 C51 C52 -97.7(4)
Mo1 P2 C51 C52 136.0(3)
C39 P2 C51 C53 -174.2(3)
C45 P2 C51 C53 81.2(4)
Mo1 P2 C51 C53 -45.1(4)
C53 C51 C52 C54 4.1(6)
P2 C51 C52 C54 -177.0(3)
C52 C51 C53 C55 -0.5(6)
P2 C51 C53 C55 -179.4(3)
C51 C52 C54 C56 -3.8(6)
C51 C53 C55 C56 -3.6(6)
C53 C55 C56 C54 3.8(6)
C53 C55 C56 P4 -170.0(3)
C52 C54 C56 C55 -0.2(6)
C52 C54 C56 P4 174.2(3)
C57 P4 C56 C55 -94.4(4)
C63 P4 C56 C55 11.1(4)
Mo2 P4 C56 C55 142.7(3)
C57 P4 C56 C54 91.6(4)
C63 P4 C56 C54 -162.9(3)
Mo2 P4 C56 C54 -31.3(4)
C56 P4 C57 C58 -70.1(4)
C63 P4 C57 C58 -177.4(4)
Mo2 P4 C57 C58 55.5(4)
C56 P4 C57 C62 56.3(4)
C63 P4 C57 C62 -51.1(4)
Mo2 P4 C57 C62 -178.1(3)
C62 C57 C58 C59 56.7(6)
P4 C57 C58 C59 -174.5(4)
C57 C58 C59 C60 -56.5(7)
C58 C59 C60 C61 53.8(7)
C59 C60 C61 C62 -53.5(7)
C58 C57 C62 C61 -55.2(6)
P4 C57 C62 C61 177.1(4)
C60 C61 C62 C57 54.7(6)
C56 P4 C63 C68 68.3(4)
C57 P4 C63 C68 173.4(3)
Mo2 P4 C63 C68 -62.8(4)
C56 P4 C63 C64 -166.6(3)
C57 P4 C63 C64 -61.5(4)
Mo2 P4 C63 C64 62.3(3)
C68 C63 C64 C65 -53.7(6)
P4 C63 C64 C65 178.9(4)
C63 C64 C65 C66 57.6(6)
C64 C65 C66 C67 -58.3(6)
C65 C66 C67 C68 56.5(6)
C64 C63 C68 C67 53.3(5)
P4 C63 C68 C67 177.8(4)
C66 C67 C68 C63 -55.5(6)
